data_9015887
loop_
_publ_author_name
'Calos, N. J.'
'Forrester, J. S.'
'Schaffer, G. B.'

_publ_section_title
;
 A crystallographic contribution to the mechanism of a mechanically
 induced solid state reaction
 Note: milling time = 25 min
;
_journal_name_full 'Journal of Solid State Chemistry'
_journal_page_first 273
_journal_page_last 280
_journal_paper_doi 10.1006/jssc.1996.0113
_journal_volume 122
_journal_year 1996
_chemical_compound_source Synthetic
_chemical_formula_sum 'Cu O'
_chemical_name_mineral Tenorite
_space_group_IT_number 15
_symmetry_space_group_name_Hall '-C 2yc'
_symmetry_space_group_name_H-M 'C 1 2/c 1'
_cell_angle_alpha 90
_cell_angle_beta 98.7300
_cell_angle_gamma 90
_cell_length_a 4.6839
_cell_length_b 3.4734
_cell_length_c 5.1226
_cell_formula_units_Z 4
_cell_volume 82.374
_database_code_amcsd 0018815
_exptl_crystal_density_diffrn 6.414
_cod_database_code 9015887

loop_
_space_group_symop_operation_xyz
x,y,z
1/2+x,1/2+y,z
x,-y,1/2+z
1/2+x,1/2-y,1/2+z
-x,y,1/2-z
1/2-x,1/2+y,1/2-z
-x,-y,-z
1/2-x,1/2-y,-z

loop_
_atom_site_aniso_label
_atom_site_aniso_U_11
_atom_site_aniso_U_22
_atom_site_aniso_U_33
_atom_site_aniso_U_12
_atom_site_aniso_U_13
_atom_site_aniso_U_23
Cu 0.01520 0.01589 0.01948 -0.00244 0.01188 0.02406
O 0.17699 0.03423 0.10650 0.00000 -0.07006 0.00000

loop_
_atom_site_label
_atom_site_fract_x
_atom_site_fract_y
_atom_site_fract_z
Cu 0.25000 0.25000 0.00000
O 0.00000 0.47210 0.25000

loop_
_cod_related_entry_id
_cod_related_entry_database
_cod_related_entry_code
1 AMCSD 0018815
